data_4516821
loop_
_publ_author_name
'Moreno-Moreno, Miriam'
'Troyano, Javier'
'Ares, Pablo'
'Castillo, Oscar'
'Nijhuis, Christian A.'
'Yuan, Li'
'Amo-Ochoa, Pilar'
'Delgado, Salom\'e'
'G\'omez-Herrero, Julio'
'Zamora, F\'elix'
'G\'omez-Navarro, Cristina'

_publ_contact_author
;
 Felix Zamora. Departamento de Quimica Inorganica. 
 Facultad de Ciencias
 Universidad Autonoma de Madrid, 28049 Madrid, Spain
;
_publ_section_title
;
 One-Pot Preparation of Mechanically Robust, Transparent, Highly
 Conductive, and Memristive Metal-Organic Ultrathin Film.
;
_journal_issue 10
_journal_name_full 'ACS nano'
_journal_page_first 10171
_journal_page_last 10177
_journal_paper_doi 10.1021/acsnano.8b05056
_journal_volume 12
_journal_year 2018
_chemical_formula_moiety 'C2 H5 Cu2 I2 N S'
_chemical_formula_sum 'C2 H5 Cu2 I2 N S'
_chemical_formula_weight 456.01
_chemical_name_systematic
; 
diiodidoacetamidedicopper(I) 
;
_space_group_crystal_system tetragonal
_space_group_IT_number 88
_space_group_name_Hall '-I 4ad'
_space_group_name_H-M_alt 'I 41/a :2'
_atom_sites_solution_primary direct
_atom_sites_solution_secondary difmap
_audit_creation_method SHELXL
_cell_angle_alpha 90
_cell_angle_beta 90
_cell_angle_gamma 90
_cell_formula_units_Z 12
_cell_length_a 15.6261(18)
_cell_length_b 15.6261(18)
_cell_length_c 9.9155(13)
_cell_measurement_reflns_used 18868
_cell_measurement_temperature 200(2)
_cell_measurement_theta_max 26.441
_cell_measurement_theta_min 2.433
_cell_measurement_wavelength 0.71073
_cell_volume 2421.1(5)
_computing_cell_refinement 'CrysAlis CCD (Oxford Diffraction, 2003)'
_computing_data_collection 'CrysAlis CCD (Oxford Diffraction, 2003)'
_computing_data_reduction 'CrysAlis RED (Oxford Diffraction, 2003)'
_computing_molecular_graphics 'Ortep-3 (Farrugia, 1997)'
_computing_publication_material 'WinGX (Farrugia, 1999)'
_computing_structure_refinement 'SHELXL-97 (Sheldrick, 1997)'
_computing_structure_solution 'Sir92 (Altomare et al., 1993)'
_diffrn_ambient_environment N~2~
_diffrn_ambient_temperature 200(2)
_diffrn_detector_area_resol_mean 8.3333
_diffrn_measured_fraction_theta_full 0.999
_diffrn_measured_fraction_theta_max 0.999
_diffrn_measurement_device 'four-circle diffractometer'
_diffrn_measurement_device_type 'Bruker Kappa Apex II'
_diffrn_radiation_probe x-ray
_diffrn_radiation_type 'Mo K\a'
_diffrn_radiation_wavelength 0.71073
_diffrn_reflns_av_R_equivalents 0.1241
_diffrn_reflns_av_unetI/netI 0.0389
_diffrn_reflns_limit_h_max 19
_diffrn_reflns_limit_h_min -19
_diffrn_reflns_limit_k_max 19
_diffrn_reflns_limit_k_min -19
_diffrn_reflns_limit_l_max 12
_diffrn_reflns_limit_l_min -12
_diffrn_reflns_number 18868
_diffrn_reflns_theta_full 25.242
_diffrn_reflns_theta_max 26.441
_diffrn_reflns_theta_min 2.433
_exptl_absorpt_coefficient_mu 13.084
_exptl_absorpt_correction_T_max 0.53
_exptl_absorpt_correction_T_min 0.40
_exptl_absorpt_correction_type multi-scan
_exptl_absorpt_process_details sadabs
_exptl_crystal_colour orange
_exptl_crystal_density_diffrn 3.753
_exptl_crystal_density_meas ?
_exptl_crystal_description plate
_exptl_crystal_F_000 2448
_exptl_crystal_size_max 0.22
_exptl_crystal_size_mid 0.12
_exptl_crystal_size_min 0.10
_refine_diff_density_max 2.337
_refine_diff_density_min -2.211
_refine_diff_density_rms 0.349
_refine_ls_extinction_method none
_refine_ls_goodness_of_fit_ref 1.076
_refine_ls_hydrogen_treatment undef
_refine_ls_matrix_type full
_refine_ls_number_parameters 72
_refine_ls_number_reflns 1245
_refine_ls_number_restraints 9
_refine_ls_restrained_S_all 1.074
_refine_ls_R_factor_all 0.0550
_refine_ls_R_factor_gt 0.0488
_refine_ls_shift/su_max 0.000
_refine_ls_shift/su_mean 0.000
_refine_ls_structure_factor_coef Fsqd
_refine_ls_weighting_details 'w=1/[\s^2^(Fo^2^)+(0.0903P)^2^+2.2898P] where P=(Fo^2^+2Fc^2^)/3'
_refine_ls_weighting_scheme calc
_refine_ls_wR_factor_gt 0.1293
_refine_ls_wR_factor_ref 0.1341
_reflns_number_gt 1047
_reflns_number_total 1245
_reflns_threshold_expression 'I > 2\s(I)'
_cod_data_source_file nn8b05056_si_002.cif
_cod_data_source_block compound1-fresh200K
_cod_depositor_comments
;
The following automatic conversions were performed:

data item '_exptl_crystal_density_meas' value 'not measured' was
changed to '?' -- the value is perceived as not measured.

Automatic conversion script
Id: cif_fix_values 6909 2019-04-08 15:41:33Z antanas 
;
_cod_original_cell_volume 2421.1(6)
_cod_original_sg_symbol_H-M 'I 41/a'
_cod_database_code 4516821
_shelx_space_group_comment
;
The symmetry employed for this shelxl refinement is uniquely defined
by the following loop, which should always be used as a source of
symmetry information in preference to the above space-group names.
They are only intended as comments.
;

loop_
_space_group_symop_operation_xyz
'x, y, z'
'-y+1/4, x+3/4, z+3/4'
'y+1/4, -x+1/4, z+1/4'
'-x, -y+1/2, z'
'x+1/2, y+1/2, z+1/2'
'-y+3/4, x+5/4, z+5/4'
'y+3/4, -x+3/4, z+3/4'
'-x+1/2, -y+1, z+1/2'
'-x, -y, -z'
'y-1/4, -x-3/4, -z-3/4'
'-y-1/4, x-1/4, -z-1/4'
'x, y-1/2, -z'
'-x+1/2, -y+1/2, -z+1/2'
'y+1/4, -x-1/4, -z-1/4'
'-y+1/4, x+1/4, -z+1/4'
'x+1/2, y, -z+1/2'

loop_
_atom_site_label
_atom_site_type_symbol
_atom_site_fract_x
_atom_site_fract_y
_atom_site_fract_z
_atom_site_U_iso_or_equiv
_atom_site_adp_type
_atom_site_occupancy
_atom_site_site_symmetry_order
_atom_site_calc_flag
_atom_site_refinement_flags_posn
_atom_site_refinement_flags_adp
_atom_site_refinement_flags_occupancy
_atom_site_disorder_assembly
_atom_site_disorder_group
I1 I 0.30350(2) 0.14514(3) 0.12379(4) 0.0288(3) Uani 1 1 d . . . . .
I2 I 0.500000 0.250000 -0.125000 0.0449(3) Uani 1 4 d S T P . .
I3 I 0.43806(12) 0.37543(13) 0.2174(2) 0.0250(5) Uiso 0.25 1 d . . P A 4
CU1 Cu 0.33151(8) 0.26473(8) 0.31365(14) 0.0350(4) Uani 0.625 1 d . . P . .
CU2 Cu 0.45306(11) 0.22839(11) 0.12166(17) 0.0356(5) Uani 0.5 1 d . . P A .
CU3 Cu 0.41522(14) 0.10774(14) 0.3234(2) 0.0378(6) Uani 0.375 1 d . . P A .
S1 S 0.44677(12) 0.35708(14) 0.2454(2) 0.0175(6) Uiso 0.75 1 d . . P A .
C1A C 0.4082(10) 0.4180(5) 0.1217(8) 0.056(2) Uiso 0.25 1 d D U P A -2
N1A N 0.3303(12) 0.4256(12) 0.0741(18) 0.056(2) Uiso 0.25 1 d D U P A -2
C2A C 0.4675(7) 0.4749(8) 0.0480(11) 0.056(2) Uiso 0.25 1 d D U P A -2
C1B C 0.3940(4) 0.4283(15) 0.1475(10) 0.056(2) Uiso 0.25 1 d D U P A -3
N1B N 0.3507(9) 0.4098(18) 0.0380(15) 0.056(2) Uiso 0.25 1 d D U P A -3
C2B C 0.4014(12) 0.5175(16) 0.199(2) 0.056(2) Uiso 0.25 1 d D U P A -3
C1C C 0.4299(5) 0.4496(7) 0.1580(9) 0.056(2) Uiso 0.25 1 d D U P A -4
N1C N 0.4675(7) 0.4749(8) 0.0480(11) 0.056(2) Uiso 0.25 1 d D U P A -4
C2C C 0.3637(11) 0.5073(15) 0.217(2) 0.056(2) Uiso 0.25 1 d D U P A -4

loop_
_atom_site_aniso_label
_atom_site_aniso_U_11
_atom_site_aniso_U_22
_atom_site_aniso_U_33
_atom_site_aniso_U_23
_atom_site_aniso_U_13
_atom_site_aniso_U_12
I1 0.0204(3) 0.0282(3) 0.0377(4) -0.00446(15) -0.00320(15) 0.00315(14)
I2 0.0564(5) 0.0564(5) 0.0220(5) 0.000 0.000 0.000
CU1 0.0277(7) 0.0326(7) 0.0446(8) 0.0044(6) 0.0015(6) 0.0040(5)
CU2 0.0397(10) 0.0306(9) 0.0365(9) 0.0005(6) 0.0007(7) 0.0062(7)
CU3 0.0409(13) 0.0257(11) 0.0468(14) -0.0030(9) 0.0079(10) -0.0032(9)

loop_
_atom_type_symbol
_atom_type_description
_atom_type_scat_dispersion_real
_atom_type_scat_dispersion_imag
_atom_type_scat_source
C C 0.0033 0.0016 'International Tables Vol C Tables 4.2.6.8 and 6.1.1.4'
H H 0.0000 0.0000 'International Tables Vol C Tables 4.2.6.8 and 6.1.1.4'
Cu Cu 0.3201 1.2651 'International Tables Vol C Tables 4.2.6.8 and 6.1.1.4'
I I -0.4742 1.8119 'International Tables Vol C Tables 4.2.6.8 and 6.1.1.4'
N N 0.0061 0.0033 'International Tables Vol C Tables 4.2.6.8 and 6.1.1.4'
S S 0.1246 0.1234 'International Tables Vol C Tables 4.2.6.8 and 6.1.1.4'

loop_
_geom_angle_atom_site_label_1
_geom_angle_atom_site_label_2
_geom_angle_atom_site_label_3
_geom_angle
_geom_angle_site_symmetry_1
_geom_angle_site_symmetry_3
CU3 I1 CU1 36.27(6) 2_544 13
CU3 I1 CU2 142.21(6) 2_544 .
CU1 I1 CU2 116.45(5) 13 .
CU3 I1 CU1 102.08(6) 2_544 .
CU1 I1 CU1 65.81(5) 13 .
CU2 I1 CU1 61.66(5) . .
CU3 I1 CU3 142.78(10) 2_544 .
CU1 I1 CU3 117.67(6) 13 .
CU2 I1 CU3 63.05(6) . .
CU1 I1 CU3 62.12(5) . .
CU2 I2 CU2 36.54(8) . 4_655
CU2 I2 CU2 154.38(5) . 11_655
CU2 I2 CU2 154.38(5) 4_655 11_655
CU2 I2 CU2 154.38(5) . 14_565
CU2 I2 CU2 154.38(5) 4_655 14_565
CU2 I2 CU2 36.54(8) 11_655 14_565
C1C I3 N1C 26.4(5) . .
C1C I3 C2C 34.8(7) . .
N1C I3 C2C 61.0(7) . .
C1C I3 CU2 130.9(4) . .
N1C I3 CU2 108.7(3) . .
C2C I3 CU2 147.9(5) . .
C1C I3 CU3 123.3(4) . 14_566
N1C I3 CU3 149.7(3) . 14_566
C2C I3 CU3 88.6(6) . 14_566
CU2 I3 CU3 97.38(9) . 14_566
C1C I3 CU2 117.7(4) . 4_655
N1C I3 CU2 91.4(3) . 4_655
C2C I3 CU2 152.4(6) . 4_655
CU2 I3 CU2 37.43(8) . 4_655
CU3 I3 CU2 118.94(11) 14_566 4_655
C1C I3 CU3 100.6(3) . 4_655
N1C I3 CU3 92.9(3) . 4_655
C2C I3 CU3 110.7(5) . 4_655
CU2 I3 CU3 99.68(9) . 4_655
CU3 I3 CU3 97.82(9) 14_566 4_655
CU2 I3 CU3 67.35(8) 4_655 4_655
C1C I3 CU1 101.2(4) . 14_566
N1C I3 CU1 110.0(3) . 14_566
C2C I3 CU1 90.1(6) . 14_566
CU2 I3 CU1 121.24(10) . 14_566
CU3 I3 CU1 66.46(8) 14_566 14_566
CU2 I3 CU1 99.85(8) 4_655 14_566
CU3 I3 CU1 36.96(7) 4_655 14_566
C1C I3 CU1 134.2(3) . .
N1C I3 CU1 147.0(3) . .
C2C I3 CU1 105.5(6) . .
CU2 I3 CU1 65.47(7) . .
CU3 I3 CU1 37.05(7) 14_566 .
CU2 I3 CU1 98.19(8) 4_655 .
CU3 I3 CU1 119.93(10) 4_655 .
CU1 I3 CU1 99.43(8) 14_566 .
CU3 CU1 S1 69.42(10) 14_566 11_656
CU3 CU1 S1 66.36(10) 14_566 .
S1 CU1 S1 100.96(12) 11_656 .
CU3 CU1 I3 70.40(10) 14_566 11_656
S1 CU1 I3 8.67(6) 11_656 11_656
S1 CU1 I3 108.74(10) . 11_656
CU3 CU1 I3 68.86(10) 14_566 .
S1 CU1 I3 109.49(10) 11_656 .
S1 CU1 I3 8.79(6) . .
I3 CU1 I3 117.10(10) 11_656 .
CU3 CU1 I1 71.07(9) 14_566 13
S1 CU1 I1 112.24(8) 11_656 13
S1 CU1 I1 110.38(7) . 13
I3 CU1 I1 105.22(7) 11_656 13
I3 CU1 I1 104.32(6) . 13
CU3 CU1 I1 174.68(11) 14_566 .
S1 CU1 I1 108.26(7) 11_656 .
S1 CU1 I1 110.00(7) . .
I3 CU1 I1 108.07(6) 11_656 .
I3 CU1 I1 108.16(6) . .
I1 CU1 I1 114.19(5) 13 .
CU3 CU1 CU2 116.34(11) 14_566 .
S1 CU1 CU2 100.41(8) 11_656 .
S1 CU1 CU2 53.96(6) . .
I3 CU1 CU2 107.93(7) 11_656 .
I3 CU1 CU2 55.75(6) . .
I1 CU1 CU2 146.54(6) 13 .
I1 CU1 CU2 58.93(5) . .
CU3 CU1 CU3 116.95(12) 14_566 .
S1 CU1 CU3 52.23(7) 11_656 .
S1 CU1 CU3 100.77(8) . .
I3 CU1 CU3 55.67(7) 11_656 .
I3 CU1 CU3 107.47(8) . .
I1 CU1 CU3 147.91(7) 13 .
I1 CU1 CU3 59.21(6) . .
CU2 CU1 CU3 61.12(6) . .
CU3 CU1 CU1 129.44(12) 14_566 13
S1 CU1 CU1 129.48(10) 11_656 13
S1 CU1 CU1 129.42(9) . 13
I3 CU1 CU1 121.84(8) 11_656 13
I3 CU1 CU1 121.01(8) . 13
I1 CU1 CU1 58.38(4) 13 13
I1 CU1 CU1 55.81(5) . 13
CU2 CU1 CU1 105.94(8) . 13
CU3 CU1 CU1 106.88(8) . 13
CU2 CU2 S1 71.41(11) 4_655 .
CU2 CU2 S1 68.88(10) 4_655 4_655
S1 CU2 S1 103.66(13) . 4_655
CU2 CU2 I3 72.58(11) 4_655 .
S1 CU2 I3 9.41(6) . .
S1 CU2 I3 112.30(11) 4_655 .
CU2 CU2 I3 70.00(11) 4_655 4_655
S1 CU2 I3 112.26(11) . 4_655
S1 CU2 I3 9.26(6) 4_655 4_655
I3 CU2 I3 120.62(11) . 4_655
CU2 CU2 I2 71.73(4) 4_655 .
S1 CU2 I2 113.22(9) . .
S1 CU2 I2 111.92(8) 4_655 .
I3 CU2 I2 105.50(8) . .
I3 CU2 I2 104.38(7) 4_655 .
CU2 CU2 I1 175.59(15) 4_655 .
S1 CU2 I1 111.98(8) . .
S1 CU2 I1 107.19(8) 4_655 .
I3 CU2 I1 111.25(7) . .
I3 CU2 I1 105.79(7) 4_655 .
I2 CU2 I1 108.67(6) . .
CU2 CU2 CU1 122.78(9) 4_655 .
S1 CU2 CU1 55.56(6) . .
S1 CU2 CU1 102.23(8) 4_655 .
I3 CU2 CU1 58.78(6) . .
I3 CU2 CU1 109.66(8) 4_655 .
I2 CU2 CU1 145.84(7) . .
I1 CU2 CU1 59.42(4) . .
CU2 CU2 CU3 118.12(10) 4_655 .
S1 CU2 CU3 101.11(9) . .
S1 CU2 CU3 53.07(7) 4_655 .
I3 CU2 CU3 109.06(9) . .
I3 CU2 CU3 56.33(7) 4_655 .
I2 CU2 CU3 145.43(8) . .
I1 CU2 CU3 58.98(6) . .
CU1 CU2 CU3 60.02(6) . .
CU1 CU3 S1 73.47(11) 11_656 11_656
CU1 CU3 S1 70.56(10) 11_656 4_655
S1 CU3 S1 104.73(14) 11_656 4_655
CU1 CU3 I3 74.09(11) 11_656 11_656
S1 CU3 I3 8.77(6) 11_656 11_656
S1 CU3 I3 112.77(13) 4_655 11_656
CU1 CU3 I3 72.64(10) 11_656 4_655
S1 CU3 I3 113.47(13) 11_656 4_655
S1 CU3 I3 8.95(6) 4_655 4_655
I3 CU3 I3 121.36(12) 11_656 4_655
CU1 CU3 I1 72.66(9) 11_656 3
S1 CU3 I1 114.85(11) 11_656 3
S1 CU3 I1 113.67(10) 4_655 3
I3 CU3 I1 107.29(10) 11_656 3
I3 CU3 I1 106.89(9) 4_655 3
CU1 CU3 I1 176.39(14) 11_656 .
S1 CU3 I1 110.09(10) 11_656 .
S1 CU3 I1 107.47(10) 4_655 .
I3 CU3 I1 109.51(9) 11_656 .
I3 CU3 I1 104.94(9) 4_655 .
I1 CU3 I1 105.87(8) 3 .
CU1 CU3 CU1 124.44(13) 11_656 .
S1 CU3 CU1 54.70(7) 11_656 .
S1 CU3 CU1 102.32(10) 4_655 .
I3 CU3 CU1 57.86(7) 11_656 .
I3 CU3 CU1 108.62(9) 4_655 .
I1 CU3 CU1 143.93(9) 3 .
I1 CU3 CU1 58.68(6) . .
CU1 CU3 CU2 121.32(12) 11_656 .
S1 CU3 CU2 100.49(10) 11_656 .
S1 CU3 CU2 54.38(7) 4_655 .
I3 CU3 CU2 107.84(9) 11_656 .
I3 CU3 CU2 56.32(7) 4_655 .
I1 CU3 CU2 144.65(10) 3 .
I1 CU3 CU2 57.98(6) . .
CU1 CU3 CU2 58.86(6) . .
C1A S1 CU3 116.3(4) . 14_566
C1B S1 CU3 104.7(3) . 14_566
C1C S1 CU3 115.6(3) . 14_566
C1A S1 CU3 116.1(5) . 4_655
C1B S1 CU3 118.7(5) . 4_655
C1C S1 CU3 96.3(3) . 4_655
CU3 S1 CU3 109.44(10) 14_566 4_655
C1A S1 CU2 96.8(2) . .
C1B S1 CU2 106.4(6) . .
C1C S1 CU2 117.7(3) . .
CU3 S1 CU2 107.61(11) 14_566 .
CU3 S1 CU2 109.37(11) 4_655 .
C1A S1 CU1 121.2(3) . 14_566
C1B S1 CU1 114.2(6) . 14_566
C1C S1 CU1 97.6(3) . 14_566
CU3 S1 CU1 73.07(9) 14_566 14_566
CU3 S1 CU1 40.02(8) 4_655 14_566
CU2 S1 CU1 137.85(12) . 14_566
C1A S1 CU2 100.2(3) . 4_655
C1B S1 CU2 113.0(4) . 4_655
C1C S1 CU2 108.3(3) . 4_655
CU3 S1 CU2 135.33(13) 14_566 4_655
CU3 S1 CU2 72.56(9) 4_655 4_655
CU2 S1 CU2 39.71(9) . 4_655
CU1 S1 CU2 109.98(10) 14_566 4_655
C1A S1 CU1 106.2(5) . .
C1B S1 CU1 101.0(4) . .
C1C S1 CU1 122.4(3) . .
CU3 S1 CU1 40.17(8) 14_566 .
CU3 S1 CU1 137.14(13) 4_655 .
CU2 S1 CU1 70.48(8) . .
CU1 S1 CU1 110.69(9) 14_566 .
CU2 S1 CU1 107.39(10) 4_655 .
N1A C1A C2A 110.4(13) . .
N1A C1A S1 130.9(12) . .
C2A C1A S1 118.7(11) . .
N1B C1B C2B 122(2) . .
N1B C1B S1 126(2) . .
C2B C1B S1 112.5(12) . .
N1C C1C I3 127.1(10) . .
N1C C1C C2C 117.4(15) . .
I3 C1C C2C 115.3(13) . .
N1C C1C S1 127.8(9) . .
I3 C1C S1 5.16(15) . .
C2C C1C S1 114.8(12) . .
C1C N1C I3 26.5(6) . .
C1C C2C I3 30.0(6) . .

loop_
_geom_bond_atom_site_label_1
_geom_bond_atom_site_label_2
_geom_bond_distance
_geom_bond_site_symmetry_2
I1 CU3 2.588(2) 2_544
I1 CU1 2.6113(13) 13
I1 CU2 2.6747(18) .
I1 CU1 2.6884(15) .
I1 CU3 2.703(3) .
I2 CU2 2.5756(17) .
I2 CU2 2.5756(17) 4_655
I2 CU2 2.5756(17) 11_655
I2 CU2 2.5756(17) 14_565
I3 C1C 1.307(12) .
I3 N1C 2.334(10) .
I3 C2C 2.366(19) .
I3 CU2 2.497(3) .
I3 CU3 2.506(3) 14_566
I3 CU2 2.535(2) 4_655
I3 CU3 2.536(3) 4_655
I3 CU1 2.569(2) 14_566
I3 CU1 2.584(2) .
CU1 CU3 1.619(3) 14_566
CU1 S1 2.373(2) 11_656
CU1 S1 2.405(2) .
CU1 I3 2.569(2) 11_656
CU1 I1 2.6114(13) 13
CU1 CU2 2.748(2) .
CU1 CU3 2.782(3) .
CU1 CU1 2.880(3) 13
CU2 CU2 1.615(4) 4_655
CU2 S1 2.358(3) .
CU2 S1 2.396(3) 4_655
CU2 I3 2.535(2) 4_655
CU2 CU3 2.812(3) .
CU3 CU1 1.619(3) 11_656
CU3 S1 2.298(3) 11_656
CU3 S1 2.356(3) 4_655
CU3 I3 2.506(3) 11_656
CU3 I3 2.536(3) 4_655
CU3 I1 2.588(2) 3
S1 C1A 1.665(12) .
S1 C1B 1.691(18) .
S1 C1C 1.706(12) .
S1 CU3 2.298(3) 14_566
S1 CU3 2.356(3) 4_655
S1 CU1 2.373(2) 14_566
S1 CU2 2.396(3) 4_655
C1A N1A 1.311(10) .
C1A C2A 1.478(9) .
C1B N1B 1.312(9) .
C1B C2B 1.486(10) .
C1C N1C 1.300(9) .
C1C C2C 1.491(10) .
